data_4318458
loop_
_publ_author_name
'Alan K. Brisdon'
'Ian R. Crossley'
'Robin G. Pritchard'
'John E. Warren'

_publ_section_title
;
 Spectroscopic and Structural Assignment of the Absolute Stereochemistry
 in a Series of 1,2-Difluorovinyl Organometalloids. The First
 Crystallographic Characterization and Structural Series of Group 14
 Fluorovinyl Compounds
;
_journal_name_full 'Inorganic Chemistry'
_journal_page_first 4748
_journal_page_last 4755
_journal_paper_doi 10.1021/ic025593o
_journal_volume 41
_journal_year 2002
_chemical_compound_source 'synthesis as described'
_chemical_formula_moiety 'C26 H20 F2 Ge1'
_chemical_formula_structural 'C26 H20 F2 GE1'
_chemical_formula_sum 'C26 H20 F2 Ge'
_chemical_formula_weight 443.01
_chemical_name_systematic
;
 ?
;
_space_group_IT_number 4
_symmetry_cell_setting monoclinic
_symmetry_Int_Tables_number 4
_symmetry_space_group_name_Hall 'P 2yb'
_symmetry_space_group_name_H-M 'P 1 21 1'
_atom_sites_solution_hydrogens geom
_atom_sites_solution_primary direct
_atom_sites_solution_secondary difmap
_audit_conform_dict_location ftp://ftp.iucr.org/pub/cif_core.dic
_audit_conform_dict_name cif_core.dic
_audit_conform_dict_version 2.2
_audit_creation_date 2001-11-19T23:46:53-00:00
_audit_creation_method 'WinGX routine CIF_UPDATE'
_cell_angle_alpha 90
_cell_angle_beta 99.400(2)
_cell_angle_gamma 90
_cell_formula_units_Z 2
_cell_length_a 7.5395(3)
_cell_length_b 11.4621(6)
_cell_length_c 12.2168(6)
_cell_measurement_reflns_used 31649
_cell_measurement_temperature 293(2)
_cell_measurement_theta_max 27.485
_cell_measurement_theta_min 0.998
_cell_measurement_wavelength 0.71073
_cell_volume 1041.58(9)
_computing_cell_refinement 'HKL Scalepack (Otwinowski & Minor 1997)'
_computing_data_collection 'Collect (Nonius BV, 1997-2000)'
_computing_data_reduction 'HKL Denzo and Scalepack (Otwinowski & Minor 1997)'
_computing_molecular_graphics 'Ortep-3 for Windows (Farrugia, 1997)'
_computing_publication_material 'WinGX publication routines (Farrugia, 1999)'
_computing_structure_refinement 'SHELXL-97 (Sheldrick, 1997)'
_computing_structure_solution 'SHELXS-97 (Sheldrick, 1997)'
_diffrn_ambient_temperature 293(2)
_diffrn_detector 'CCD plate'
_diffrn_measured_fraction_theta_full 0.99
_diffrn_measured_fraction_theta_max 0.99
_diffrn_measurement_device '95mm CCD camera on \k-goniostat'
_diffrn_measurement_device_type KappaCCD
_diffrn_measurement_method 'CCD rotation images, thick slices'
_diffrn_orient_matrix_type 'by Nonius Collect from scalepack cell'
_diffrn_orient_matrix_UB_11 0.141125E-1
_diffrn_orient_matrix_UB_12 0.570729E-1
_diffrn_orient_matrix_UB_13 -0.598884E-1
_diffrn_orient_matrix_UB_21 0.115602
_diffrn_orient_matrix_UB_22 0.278017E-1
_diffrn_orient_matrix_UB_23 0.442976E-1
_diffrn_orient_matrix_UB_31 0.671646E-1
_diffrn_orient_matrix_UB_32 -0.598438E-1
_diffrn_orient_matrix_UB_33 -0.365361E-1
_diffrn_radiation_monochromator graphite
_diffrn_radiation_probe x-ray
_diffrn_radiation_type MoK\a
_diffrn_radiation_wavelength 0.71073
_diffrn_reflns_av_R_equivalents 0.0206
_diffrn_reflns_av_unetI/netI 0.0386
_diffrn_reflns_limit_h_max 8
_diffrn_reflns_limit_h_min -9
_diffrn_reflns_limit_k_max 14
_diffrn_reflns_limit_k_min -14
_diffrn_reflns_limit_l_max 15
_diffrn_reflns_limit_l_min -15
_diffrn_reflns_number 7146
_diffrn_reflns_reduction_process
;
 Scaled and merged with SORTAV
 R.H. Blessing, (1987) Cryst. Rev. 1, 3-58
 R.H. Blessing, (1989) J. Appl. Cryst. 22, 396-397
;
_diffrn_reflns_theta_full 27.43
_diffrn_reflns_theta_max 27.43
_diffrn_reflns_theta_min 3.82
_diffrn_source 'Enraf Nonius FR590'
_exptl_absorpt_coefficient_mu 1.497
_exptl_absorpt_correction_T_max 0.74
_exptl_absorpt_correction_T_min 0.64
_exptl_absorpt_correction_type multi-scan
_exptl_absorpt_process_details
;
 R.H. Blessing, Acta Cryst. (1995), A51, 33-38
;
_exptl_crystal_colour colourless
_exptl_crystal_density_diffrn 1.413
_exptl_crystal_density_method 'not measured'
_exptl_crystal_description prism
_exptl_crystal_F_000 452
_exptl_crystal_size_max 0.3
_exptl_crystal_size_mid 0.2
_exptl_crystal_size_min 0.2
_refine_diff_density_max 0.602
_refine_diff_density_min -0.432
_refine_diff_density_rms 0.048
_refine_ls_abs_structure_details 'Flack H D (1983), Acta Cryst. A39, 876-881'
_refine_ls_abs_structure_Flack -0.023(9)
_refine_ls_extinction_method none
_refine_ls_goodness_of_fit_ref 1.074
_refine_ls_hydrogen_treatment mixed
_refine_ls_matrix_type full
_refine_ls_number_parameters 342
_refine_ls_number_reflns 4543
_refine_ls_number_restraints 1
_refine_ls_restrained_S_all 1.074
_refine_ls_R_factor_all 0.0319
_refine_ls_R_factor_gt 0.0284
_refine_ls_shift/su_max 0.001
_refine_ls_shift/su_mean 0
_refine_ls_structure_factor_coef Fsqd
_refine_ls_weighting_details 'calc w=1/[\s^2^(Fo^2^)+(0.0118P)^2^+0.5245P] where P=(Fo^2^+2Fc^2^)/3'
_refine_ls_weighting_scheme calc
_refine_ls_wR_factor_gt 0.0635
_refine_ls_wR_factor_ref 0.0656
_reflns_number_gt 4272
_reflns_number_total 4543
_reflns_threshold_expression >2sigma(I)
_cod_data_source_file ic025593o_s1_6.cif
_cod_data_source_block ph3gecfcfph
_cod_original_sg_symbol_H-M 'P 21'
_cod_database_code 4318458

loop_
_symmetry_equiv_pos_as_xyz
'x, y, z'
'-x, y+1/2, -z'

loop_
_atom_site_label
_atom_site_type_symbol
_atom_site_fract_x
_atom_site_fract_y
_atom_site_fract_z
_atom_site_U_iso_or_equiv
_atom_site_adp_type
_atom_site_occupancy
_atom_site_symmetry_multiplicity
_atom_site_calc_flag
_atom_site_refinement_flags
_atom_site_disorder_assembly
_atom_site_disorder_group
Ge1 Ge 0.66591(3) 0.15300(3) 0.763511(17) 0.02946(7) Uani 1 1 d . . .
F1 F 0.6945(2) 0.08105(17) 0.54429(14) 0.0545(5) Uani 1 1 d . . .
F2 F 0.9714(2) 0.29116(15) 0.69468(14) 0.0495(4) Uani 1 1 d . . .
C1 C 0.7695(3) 0.1556(4) 0.62629(16) 0.0326(4) Uani 1 1 d . . .
C2 C 0.9153(4) 0.2131(2) 0.6116(2) 0.0329(5) Uani 1 1 d . . .
C3 C 1.0296(4) 0.2106(2) 0.5257(2) 0.0329(5) Uani 1 1 d . . .
C4 C 1.0095(4) 0.1252(2) 0.4427(2) 0.0371(7) Uani 1 1 d . . .
C5 C 1.1222(4) 0.1241(3) 0.3639(2) 0.0460(8) Uani 1 1 d . . .
C6 C 1.2546(5) 0.2075(3) 0.3658(3) 0.0512(8) Uani 1 1 d . . .
C7 C 1.2759(4) 0.2921(3) 0.4478(3) 0.0496(8) Uani 1 1 d . . .
C8 C 1.1657(4) 0.2936(3) 0.5282(3) 0.0393(6) Uani 1 1 d . . .
C9 C 0.8662(3) 0.1379(3) 0.88533(18) 0.0305(6) Uani 1 1 d . . .
C10 C 0.9960(4) 0.0521(2) 0.8819(3) 0.0391(6) Uani 1 1 d . . .
C11 C 1.1408(4) 0.0411(3) 0.9683(3) 0.0432(7) Uani 1 1 d . . .
C12 C 1.1548(4) 0.1151(3) 1.0582(2) 0.0442(7) Uani 1 1 d . . .
C13 C 1.0282(4) 0.2000(3) 1.0632(2) 0.0439(7) Uani 1 1 d . . .
C14 C 0.8825(4) 0.2110(3) 0.9771(2) 0.0367(6) Uani 1 1 d . . .
C15 C 0.5127(4) 0.0156(3) 0.7546(3) 0.0308(6) Uani 1 1 d . . .
C16 C 0.3659(4) 0.0073(3) 0.6691(3) 0.0399(6) Uani 1 1 d . . .
C17 C 0.2536(4) -0.0895(3) 0.6623(3) 0.0486(7) Uani 1 1 d . . .
C18 C 0.2873(5) -0.1777(3) 0.7397(3) 0.0470(7) Uani 1 1 d . . .
C19 C 0.4319(5) -0.1712(3) 0.8239(3) 0.0435(7) Uani 1 1 d . . .
C20 C 0.5455(4) -0.0743(2) 0.8314(2) 0.0368(6) Uani 1 1 d . . .
C21 C 0.5237(4) 0.2918(3) 0.7792(3) 0.0306(6) Uani 1 1 d . . .
C22 C 0.3955(4) 0.2876(2) 0.8494(2) 0.0364(6) Uani 1 1 d . . .
C23 C 0.2910(4) 0.3832(3) 0.8646(2) 0.0427(7) Uani 1 1 d . . .
C24 C 0.3125(4) 0.4858(3) 0.8080(3) 0.0456(7) Uani 1 1 d . . .
C25 C 0.4362(4) 0.4916(2) 0.7371(3) 0.0457(7) Uani 1 1 d . . .
C26 C 0.5427(4) 0.3956(2) 0.7227(2) 0.0386(6) Uani 1 1 d . . .
H4 H 0.925(4) 0.074(3) 0.444(2) 0.035(8) Uiso 1 1 d . . .
H5 H 1.108(5) 0.063(3) 0.305(3) 0.060(10) Uiso 1 1 d . . .
H6 H 1.327(6) 0.208(3) 0.311(3) 0.067(12) Uiso 1 1 d . . .
H7 H 1.371(5) 0.343(4) 0.456(3) 0.068(11) Uiso 1 1 d . . .
H8 H 1.176(5) 0.354(3) 0.579(3) 0.047(10) Uiso 1 1 d . . .
H10 H 0.988(4) 0.003(3) 0.816(3) 0.035(7) Uiso 1 1 d . . .
H11 H 1.227(5) -0.016(3) 0.962(3) 0.058(10) Uiso 1 1 d . . .
H12 H 1.255(5) 0.111(3) 1.118(3) 0.054(10) Uiso 1 1 d . . .
H13 H 1.044(5) 0.250(3) 1.129(3) 0.055(10) Uiso 1 1 d . . .
H14 H 0.793(4) 0.272(3) 0.981(2) 0.035(7) Uiso 1 1 d . . .
H16 H 0.345(4) 0.062(3) 0.616(3) 0.042(8) Uiso 1 1 d . . .
H17 H 0.155(5) -0.092(3) 0.607(3) 0.055(11) Uiso 1 1 d . . .
H18 H 0.211(5) -0.239(4) 0.739(3) 0.057(10) Uiso 1 1 d . . .
H19 H 0.459(5) -0.222(3) 0.875(3) 0.052(10) Uiso 1 1 d . . .
H20 H 0.647(4) -0.072(3) 0.888(2) 0.035(7) Uiso 1 1 d . . .
H22 H 0.383(4) 0.214(2) 0.891(2) 0.029(7) Uiso 1 1 d . . .
H23 H 0.202(4) 0.374(3) 0.913(3) 0.040(8) Uiso 1 1 d . . .
H24 H 0.233(5) 0.555(3) 0.818(3) 0.055(10) Uiso 1 1 d . . .
H25 H 0.448(5) 0.557(4) 0.698(3) 0.065(11) Uiso 1 1 d . . .
H26 H 0.627(5) 0.397(3) 0.669(3) 0.056(10) Uiso 1 1 d . . .

loop_
_atom_site_aniso_label
_atom_site_aniso_U_11
_atom_site_aniso_U_22
_atom_site_aniso_U_33
_atom_site_aniso_U_23
_atom_site_aniso_U_13
_atom_site_aniso_U_12
Ge1 0.03189(12) 0.02560(11) 0.03022(11) -0.00096(14) 0.00308(8) -0.00259(14)
F1 0.0565(11) 0.0659(12) 0.0431(9) -0.0229(8) 0.0137(8) -0.0289(9)
F2 0.0556(10) 0.0510(10) 0.0439(9) -0.0177(8) 0.0140(8) -0.0239(8)
C1 0.0352(10) 0.0314(10) 0.0300(9) -0.0022(17) 0.0022(8) -0.0016(18)
C2 0.0353(13) 0.0307(13) 0.0303(12) -0.0047(10) -0.0023(10) -0.0014(10)
C3 0.0295(13) 0.0339(13) 0.0336(13) 0.0076(10) 0.0001(10) 0.0009(10)
C4 0.0360(13) 0.0401(19) 0.0343(13) 0.0020(10) 0.0027(10) 0.0013(11)
C5 0.0468(16) 0.056(2) 0.0358(13) 0.0012(12) 0.0075(11) 0.0105(13)
C6 0.0441(18) 0.064(2) 0.0486(18) 0.0110(15) 0.0181(15) 0.0099(15)
C7 0.0389(16) 0.0473(18) 0.065(2) 0.0131(15) 0.0157(14) -0.0020(14)
C8 0.0341(14) 0.0337(15) 0.0494(16) 0.0046(12) 0.0046(12) -0.0020(11)
C9 0.0299(10) 0.0288(16) 0.0321(10) 0.0016(11) 0.0035(8) -0.0022(11)
C10 0.0395(15) 0.0331(14) 0.0447(15) -0.0002(12) 0.0074(12) 0.0016(11)
C11 0.0350(15) 0.0391(15) 0.0559(18) 0.0083(13) 0.0087(13) 0.0074(12)
C12 0.0348(14) 0.0552(19) 0.0404(14) 0.0129(12) -0.0004(12) -0.0021(12)
C13 0.0461(17) 0.0509(16) 0.0325(14) -0.0054(12) 0.0002(12) -0.0026(13)
C14 0.0366(14) 0.0384(14) 0.0350(14) -0.0009(11) 0.0052(11) 0.0030(12)
C15 0.0304(14) 0.0263(14) 0.0367(15) -0.0014(11) 0.0082(11) -0.0004(11)
C16 0.0354(14) 0.0333(14) 0.0478(16) -0.0009(12) -0.0024(12) -0.0029(11)
C17 0.0389(16) 0.0412(16) 0.0620(19) -0.0096(14) -0.0028(14) -0.0063(13)
C18 0.0425(17) 0.0284(14) 0.072(2) -0.0097(15) 0.0148(16) -0.0098(13)
C19 0.0523(19) 0.0282(14) 0.0519(18) 0.0040(13) 0.0146(14) -0.0031(13)
C20 0.0383(15) 0.0328(13) 0.0396(14) 0.0020(11) 0.0072(12) -0.0016(11)
C21 0.0280(13) 0.0269(14) 0.0343(14) 0.0021(11) -0.0030(11) -0.0018(11)
C22 0.0401(14) 0.0339(14) 0.0351(13) 0.0006(11) 0.0057(11) -0.0025(11)
C23 0.0379(15) 0.0484(17) 0.0414(15) -0.0080(13) 0.0055(13) 0.0043(13)
C24 0.0417(17) 0.0351(15) 0.0557(19) -0.0086(14) -0.0048(15) 0.0034(13)
C25 0.0461(18) 0.0253(13) 0.062(2) 0.0039(13) -0.0017(15) -0.0011(12)
C26 0.0379(14) 0.0318(13) 0.0450(15) 0.0040(11) 0.0032(12) -0.0044(11)

loop_
_atom_type_symbol
_atom_type_description
_atom_type_scat_dispersion_real
_atom_type_scat_dispersion_imag
_atom_type_scat_source
C C 0.0033 0.0016 'International Tables Vol C Tables 4.2.6.8 and 6.1.1.4'
H H 0 0 'International Tables Vol C Tables 4.2.6.8 and 6.1.1.4'
F F 0.0171 0.0103 'International Tables Vol C Tables 4.2.6.8 and 6.1.1.4'
Ge Ge 0.1547 1.8001 'International Tables Vol C Tables 4.2.6.8 and 6.1.1.4'

loop_
_geom_angle_atom_site_label_1
_geom_angle_atom_site_label_2
_geom_angle_atom_site_label_3
_geom_angle
_geom_angle_site_symmetry_1
_geom_angle_site_symmetry_3
_geom_angle_publ_flag
C21 Ge1 C15 109.62(9) . . ?
C21 Ge1 C9 111.64(13) . . ?
C15 Ge1 C9 110.49(13) . . ?
C21 Ge1 C1 111.98(15) . . ?
C15 Ge1 C1 106.26(14) . . ?
C9 Ge1 C1 106.69(9) . . ?
C2 C1 F1 117.8(2) . . ?
C2 C1 Ge1 125.5(2) . . ?
F1 C1 Ge1 116.22(19) . . ?
C1 C2 F2 112.9(2) . . ?
C1 C2 C3 133.6(2) . . ?
F2 C2 C3 113.5(2) . . ?
C8 C3 C4 119.0(3) . . ?
C8 C3 C2 119.2(2) . . ?
C4 C3 C2 121.8(2) . . ?
C5 C4 C3 120.3(3) . . ?
C6 C5 C4 120.5(3) . . ?
C5 C6 C7 119.7(3) . . ?
C6 C7 C8 120.6(3) . . ?
C7 C8 C3 120.0(3) . . ?
C14 C9 C10 118.7(2) . . ?
C14 C9 Ge1 121.2(2) . . ?
C10 C9 Ge1 120.0(2) . . ?
C9 C10 C11 120.5(3) . . ?
C12 C11 C10 119.7(3) . . ?
C13 C12 C11 120.6(3) . . ?
C12 C13 C14 119.9(3) . . ?
C9 C14 C13 120.5(3) . . ?
C20 C15 C16 119.1(3) . . ?
C20 C15 Ge1 121.6(2) . . ?
C16 C15 Ge1 119.2(2) . . ?
C17 C16 C15 120.0(3) . . ?
C18 C17 C16 120.1(3) . . ?
C19 C18 C17 120.6(3) . . ?
C18 C19 C20 119.7(3) . . ?
C15 C20 C19 120.4(3) . . ?
C26 C21 C22 118.2(3) . . ?
C26 C21 Ge1 123.1(2) . . ?
C22 C21 Ge1 118.7(2) . . ?
C23 C22 C21 121.5(3) . . ?
C22 C23 C24 119.4(3) . . ?
C25 C24 C23 120.1(3) . . ?
C24 C25 C26 120.5(3) . . ?
C25 C26 C21 120.3(3) . . ?

loop_
_geom_bond_atom_site_label_1
_geom_bond_atom_site_label_2
_geom_bond_distance
_geom_bond_site_symmetry_2
_geom_bond_publ_flag
Ge1 C21 1.945(3) . ?
Ge1 C15 1.946(3) . ?
Ge1 C9 1.947(2) . ?
Ge1 C1 1.962(2) . ?
F1 C1 1.367(3) . ?
F2 C2 1.367(3) . ?
C1 C2 1.319(4) . ?
C2 C3 1.463(4) . ?
C3 C8 1.397(4) . ?
C3 C4 1.400(4) . ?
C4 C5 1.384(4) . ?
C5 C6 1.380(5) . ?
C6 C7 1.385(5) . ?
C7 C8 1.386(4) . ?
C9 C14 1.389(4) . ?
C9 C10 1.393(4) . ?
C10 C11 1.395(4) . ?
C11 C12 1.379(4) . ?
C12 C13 1.372(4) . ?
C13 C14 1.397(4) . ?
C15 C20 1.388(4) . ?
C15 C16 1.396(4) . ?
C16 C17 1.390(4) . ?
C17 C18 1.379(5) . ?
C18 C19 1.373(5) . ?
C19 C20 1.396(4) . ?
C21 C26 1.394(4) . ?
C21 C22 1.395(4) . ?
C22 C23 1.380(4) . ?
C23 C24 1.387(5) . ?
C24 C25 1.374(5) . ?
C25 C26 1.391(4) . ?

loop_
_cod_related_entry_id
_cod_related_entry_database
_cod_related_entry_code
1 ChemSpider 30661069
